data_7238826
loop_
_publ_author_name
'Subashini, Ashokkumar'
'Leela, Sundararaman'
'Ramamurthi, Kandasamy'
'Arakcheeva, Alla'
'Stoeckli-Evans, Helen'
'Pet\<r\'i\<cek, Vaclav'
'Chapuis, Gervais'
'Pattison, Philip'
'Reji, Philip'

_publ_section_title
;
 Synthesis, growth and characterization of
 4-bromo-4&#x2032;-nitrobenzylidene aniline (BNBA): a novel nonlinear
 optical material with a (3+1)-dimensional incommensurately modulated
 structure
;
_journal_issue 13
_journal_name_full CrystEngComm
_journal_page_first 2474
_journal_paper_doi 10.1039/c3ce26663j
_journal_volume 15
_journal_year 2013
_chemical_formula_moiety 'C13 H9 Br1 N2 O2'
_chemical_formula_sum 'C13 H9 Br N2 O2'
_chemical_formula_weight 305.1
_chemical_melting_point 436
_chemical_name_common BNBA
_chemical_name_systematic ' 4-bromo-4'nitrobenzylidene aniline'
_space_group_IT_number 5
_space_group_name_Hall 'A 2y'
_space_group_name_H-M_alt 'A 1 2 1'
_space_group_ssg_name A2(\a0\g)0
_symmetry_cell_setting monoclinic
_cell_angle_alpha 90
_cell_angle_beta 110.709(7)
_cell_angle_gamma 90
_cell_formula_units_Z 4
_cell_length_a 10.5217(10)
_cell_length_b 16.2535(16)
_cell_length_c 7.4403(7)
_cell_modulation_dimension 1
_cell_volume 1190.2(2)
_computing_cell_refinement unknown
_computing_data_collection unknown
_computing_data_reduction unknown
_computing_molecular_graphics unknown
_computing_structure_solution unknown
_diffrn_ambient_temperature 173
_diffrn_measured_fraction_theta_full 0.99
_diffrn_measured_fraction_theta_max 0.99
_diffrn_measurement_device STOE
_diffrn_measurement_device_type STOE
_diffrn_measurement_method IPDS
_diffrn_radiation_monochromator graphite
_diffrn_radiation_source 'X-ray tube'
_diffrn_radiation_type 'Mo K\a'
_diffrn_radiation_wavelength 0.71073
_diffrn_reflns_av_R_equivalents 0.0684
_diffrn_reflns_av_sigmaI/netI 0.0383
_diffrn_reflns_limit_h_max 12
_diffrn_reflns_limit_h_min -12
_diffrn_reflns_limit_index_m_1_max 1
_diffrn_reflns_limit_index_m_1_min -1
_diffrn_reflns_limit_k_max 19
_diffrn_reflns_limit_k_min -19
_diffrn_reflns_limit_l_max 9
_diffrn_reflns_limit_l_min -9
_diffrn_reflns_number 18324
_diffrn_reflns_theta_full 25.66
_diffrn_reflns_theta_max 25.66
_diffrn_reflns_theta_min 2.07
_diffrn_standards_number none
_exptl_absorpt_coefficient_mu 1.724
_exptl_absorpt_correction_type none
_exptl_crystal_colour yellow
_exptl_crystal_density_diffrn 1.7024
_exptl_crystal_description irregular
_exptl_crystal_F_000 304
_exptl_crystal_size_max 0.02
_exptl_crystal_size_mid 0.015
_exptl_crystal_size_min 0.01
_refine_diff_density_max 0.32
_refine_diff_density_min -0.30
_refine_ls_abs_structure_details ' 3212 of Friedel pairs used in the refinement'
_refine_ls_abs_structure_Flack 0.01(1)
_refine_ls_extinction_coef 4000(1000)
_refine_ls_extinction_method 'B-C type 1 Gaussian isotropic (Becker & Coppens, 1974)'
_refine_ls_goodness_of_fit_gt 2.01
_refine_ls_goodness_of_fit_ref 1.76
_refine_ls_number_constraints 36
_refine_ls_number_parameters 194
_refine_ls_number_reflns 6701
_refine_ls_number_restraints 0
_refine_ls_R_factor_all 0.0718
_refine_ls_R_factor_gt 0.0473
_refine_ls_shift/su_max 0.0364
_refine_ls_shift/su_mean 0.0066
_refine_ls_weighting_details w=1/(\s^2^(F)+0.0001F^2^)
_refine_ls_weighting_scheme sigma
_refine_ls_wR_factor_gt 0.0448
_refine_ls_wR_factor_ref 0.0471
_reflns_number_gt 4686
_reflns_number_total 6701
_reflns_threshold_expression I>3\s(I)
_cod_data_source_file c3ce26663j.txt
_cod_data_source_block A1-173K
_cod_original_formula_sum 'C13 H9 Br1 N2 O2'
_cod_database_code 7238826

loop_
_space_group_symop_id
_space_group_symop_operation_xyz
1 x,y,z
2 -x,y+0.5,-z+0.5
3 x,y+0.5,z+0.5
4 -x,y,-z

loop_
_space_group_symop_ssg_id
_space_group_symop_ssg_operation_algebraic
1 x1,x2,x3,x4
2 -x1,x2+1/2,-x3+1/2,-x4
3 x1,x2+1/2,x3+1/2,x4
4 -x1,x2,-x3,-x4

loop_
_atom_site_label
_atom_site_type_symbol
_atom_site_fract_x
_atom_site_fract_y
_atom_site_fract_z
_atom_site_adp_type
_atom_site_U_iso_or_equiv
_atom_site_symmetry_multiplicity
_atom_site_occupancy
_atom_site_calc_flag
Br1a Br 0.5076(3) -0.499975 0.4968(4) Uani 0.0428(4) 4 0.25 d
C1a C 0.4968(7) -0.6163(2) 0.4979(7) Uani 0.0367(16) 4 0.25 d
C2a C 0.6075(8) -0.6626(4) 0.5922(9) Uani 0.040(2) 4 0.25 d
C3a C 0.5990(7) -0.7488(3) 0.5925(9) Uani 0.045(2) 4 0.25 d
C4a C 0.4772(9) -0.7873(4) 0.4965(9) Uani 0.042(3) 4 0.25 d
C5a C 0.3658(7) -0.7389(3) 0.4017(10) Uani 0.044(2) 4 0.25 d
C6a C 0.3731(7) -0.6527(3) 0.4002(9) Uani 0.037(2) 4 0.25 d
N1a N 0.4497(7) -0.8739(3) 0.4816(9) Uani 0.045(2) 4 0.25 d
C7a C 0.5456(7) -0.9235(4) 0.5176(9) Uani 0.048(2) 4 0.25 d
C8a C 0.5227(7) -1.0128(3) 0.5050(9) Uani 0.047(3) 4 0.25 d
C9a C 0.6326(8) -1.0634(3) 0.5426(13) Uani 0.053(2) 4 0.25 d
C10a C 0.6189(8) -1.1489(3) 0.5336(13) Uani 0.049(2) 4 0.25 d
C11a C 0.4902(11) -1.1817(3) 0.4853(11) Uani 0.040(2) 4 0.25 d
C12a C 0.3769(9) -1.1333(3) 0.4463(12) Uani 0.049(3) 4 0.25 d
C13a C 0.3968(8) -1.0468(3) 0.4577(11) Uani 0.049(2) 4 0.25 d
N2a N 0.4791(9) -1.2717(3) 0.4770(12) Uani 0.053(2) 4 0.25 d
O1a O 0.3633(8) -1.2999(2) 0.4335(14) Uani 0.065(2) 4 0.25 d
O2a O 0.5807(8) -1.3122(3) 0.5121(14) Uani 0.066(2) 4 0.25 d
H2a H 0.692768 -0.636185 0.659415 Uiso 0.0483 4 0.25 d
H3a H 0.678076 -0.780912 0.659821 Uiso 0.0542 4 0.25 d
H5a H 0.280448 -0.765172 0.334344 Uiso 0.0523 4 0.25 d
H6a H 0.294447 -0.620096 0.33331 Uiso 0.0445 4 0.25 d
H7a H 0.636791 -0.902903 0.554385 Uiso 0.0577 4 0.25 d
H9a H 0.721498 -1.03965 0.57608 Uiso 0.0634 4 0.25 d
H10a H 0.696931 -1.183915 0.560333 Uiso 0.0584 4 0.25 d
H12a H 0.287907 -1.15695 0.41278 Uiso 0.0594 4 0.25 d
H13a H 0.319412 -1.011247 0.431302 Uiso 0.0588 4 0.25 d
Br1b Br 0.0169(5) -0.74870(16) 0.0061(8) Uani 0.0428(6) 4 0.25 d
C1b C 0.0080(8) -0.8651(3) -0.0038(12) Uani 0.037(2) 4 0.25 d
C2b C 0.1199(9) -0.9108(4) 0.0155(14) Uani 0.040(3) 4 0.25 d
C3b C 0.1127(8) -0.9970(3) 0.0080(13) Uani 0.045(3) 4 0.25 d
C4b C -0.0087(10) -1.0362(4) -0.0191(14) Uani 0.042(3) 4 0.25 d
C5b C -0.1212(8) -0.9884(3) -0.0385(14) Uani 0.044(3) 4 0.25 d
C6b C -0.1154(8) -0.9021(3) -0.0313(13) Uani 0.037(3) 4 0.25 d
N1b N -0.0348(8) -1.1230(4) -0.0306(13) Uani 0.045(3) 4 0.25 d
C7b C 0.0618(8) -1.1720(4) 0.0318(14) Uani 0.048(3) 4 0.25 d
C8b C 0.0402(8) -1.2615(4) 0.0226(14) Uani 0.047(3) 4 0.25 d
C9b C 0.1508(9) -1.3114(4) 0.0975(16) Uani 0.053(3) 4 0.25 d
C10b C 0.1385(9) -1.3969(3) 0.0942(17) Uani 0.049(3) 4 0.25 d
C11b C 0.0105(11) -1.4305(4) 0.0125(17) Uani 0.040(3) 4 0.25 d
C12b C -0.1034(10) -1.3828(4) -0.0645(17) Uani 0.049(3) 4 0.25 d
C13b C -0.0849(8) -1.2961(3) -0.0573(15) Uani 0.049(3) 4 0.25 d
N2b N 0.0008(9) -1.5206(3) 0.0111(16) Uani 0.053(3) 4 0.25 d
O1b O -0.1144(9) -1.5495(3) -0.0625(17) Uani 0.065(3) 4 0.25 d
O2b O 0.1029(9) -1.5604(3) 0.0798(17) Uani 0.066(3) 4 0.25 d
H2b H 0.204911 -0.883948 0.034508 Uiso 0.0483 4 0.25 d
H3b H 0.192622 -1.02877 0.021845 Uiso 0.0542 4 0.25 d
H5b H -0.206372 -1.015129 -0.057571 Uiso 0.0523 4 0.25 d
H6b H -0.194784 -0.869962 -0.044991 Uiso 0.0445 4 0.25 d
H7b H 0.152529 -1.150823 0.087158 Uiso 0.0577 4 0.25 d
H9b H 0.239238 -1.287016 0.153923 Uiso 0.0634 4 0.25 d
H10b H 0.216965 -1.431412 0.147319 Uiso 0.0584 4 0.25 d
H12b H -0.191922 -1.406995 -0.120947 Uiso 0.0594 4 0.25 d
H13b H -0.162741 -1.261119 -0.110098 Uiso 0.0588 4 0.25 d

loop_
_atom_site_aniso_label
_atom_site_aniso_type_symbol
_atom_site_aniso_U_11
_atom_site_aniso_U_22
_atom_site_aniso_U_33
_atom_site_aniso_U_12
_atom_site_aniso_U_13
_atom_site_aniso_U_23
Br1a Br 0.0604(8) 0.0268(2) 0.0441(7) 0.0018(8) 0.0222(7) 0.0019(4)
C1a C 0.048(3) 0.0331(17) 0.032(2) -0.005(3) 0.018(3) -0.001(2)
C2a C 0.035(4) 0.035(3) 0.048(3) -0.008(3) 0.012(3) -0.012(2)
C3a C 0.057(4) 0.027(3) 0.049(3) 0.008(3) 0.015(3) 0.004(2)
C4a C 0.051(5) 0.034(3) 0.036(3) -0.007(3) 0.011(3) -0.005(2)
C5a C 0.056(4) 0.023(3) 0.052(3) -0.003(3) 0.020(3) 0.002(2)
C6a C 0.035(4) 0.037(3) 0.034(3) 0.005(3) 0.007(3) -0.002(2)
N1a N 0.054(4) 0.032(2) 0.048(2) 0.008(3) 0.014(3) 0.003(2)
C7a C 0.044(4) 0.051(4) 0.053(3) -0.003(3) 0.023(3) -0.001(3)
C8a C 0.083(4) 0.019(4) 0.031(3) 0.012(3) 0.009(4) 0.003(2)
C9a C 0.072(4) 0.031(2) 0.057(4) -0.003(3) 0.024(3) -0.004(2)
C10a C 0.062(4) 0.026(2) 0.057(3) -0.001(2) 0.019(3) -0.005(2)
C11a C 0.049(4) 0.033(3) 0.040(2) -0.001(3) 0.020(3) -0.006(2)
C12a C 0.048(4) 0.048(4) 0.048(4) -0.010(3) 0.011(3) -0.009(2)
C13a C 0.064(4) 0.042(3) 0.043(3) 0.024(3) 0.022(3) 0.008(2)
N2a N 0.063(4) 0.045(3) 0.057(3) -0.005(3) 0.030(3) -0.010(2)
O1a O 0.060(3) 0.035(3) 0.106(4) -0.020(2) 0.037(3) -0.014(2)
O2a O 0.058(3) 0.038(3) 0.101(3) 0.007(2) 0.029(3) -0.007(2)
Br1b Br 0.0604(8) 0.0269(2) 0.0431(12) 0.0022(8) 0.0207(9) -0.0004(7)
C1b C 0.048(3) 0.0330(17) 0.031(4) -0.005(3) 0.016(3) -0.003(3)
C2b C 0.036(4) 0.035(3) 0.049(6) -0.008(3) 0.013(4) 0.006(3)
C3b C 0.057(4) 0.027(3) 0.056(5) 0.009(3) 0.025(4) 0.002(3)
C4b C 0.051(5) 0.034(3) 0.047(6) -0.007(3) 0.025(5) 0.000(3)
C5b C 0.056(4) 0.023(3) 0.052(6) -0.003(3) 0.020(4) -0.003(3)
C6b C 0.035(3) 0.037(3) 0.043(5) 0.005(3) 0.018(4) 0.006(3)
N1b N 0.053(4) 0.032(2) 0.054(5) 0.008(3) 0.023(4) 0.004(3)
C7b C 0.045(3) 0.051(4) 0.043(6) -0.003(3) 0.009(4) -0.001(3)
C8b C 0.082(4) 0.019(4) 0.060(6) 0.013(3) 0.050(5) 0.007(3)
C9b C 0.072(4) 0.031(2) 0.058(6) -0.003(3) 0.027(4) 0.002(3)
C10b C 0.062(4) 0.026(2) 0.061(6) -0.001(2) 0.025(4) 0.004(3)
C11b C 0.049(4) 0.033(3) 0.036(5) -0.001(3) 0.015(4) 0.006(3)
C12b C 0.048(4) 0.048(4) 0.057(7) -0.010(3) 0.023(5) 0.001(3)
C13b C 0.063(4) 0.043(3) 0.044(6) 0.024(3) 0.023(4) 0.009(3)
N2b N 0.063(4) 0.045(3) 0.046(5) -0.005(3) 0.015(4) 0.006(3)
O1b O 0.061(3) 0.034(3) 0.084(6) -0.020(2) 0.006(4) 0.000(3)
O2b O 0.059(3) 0.038(3) 0.089(5) 0.007(2) 0.012(4) 0.012(3)

loop_
_atom_site_displace_Fourier_atom_site_label
_atom_site_displace_Fourier_axis
_atom_site_displace_Fourier_wave_vector_seq_id
_atom_site_displace_Fourier_param_cos
_atom_site_displace_Fourier_param_sin
Br1a x 1 0.011(2) 0.0067(10)
Br1a y 1 0.0044(9) 0.01139(10)
Br1a z 1 -0.014(4) 0.0025(15)
C1a x 1 0.0087(19) 0.0070(8)
C1a y 1 0.0045(9) 0.01141(10)
C1a z 1 -0.010(3) 0.0049(13)
C2a x 1 0.009(2) 0.0130(8)
C2a y 1 0.0040(9) 0.01106(13)
C2a z 1 -0.014(4) -0.0239(13)
C3a x 1 0.0076(19) 0.0131(7)
C3a y 1 0.0041(9) 0.01108(13)
C3a z 1 -0.011(3) -0.0220(11)
C4a x 1 0.0057(14) 0.0071(7)
C4a y 1 0.0047(9) 0.01144(10)
C4a z 1 -0.003(3) 0.0094(10)
C5a x 1 0.005(2) 0.0011(8)
C5a y 1 0.0052(9) 0.01179(15)
C5a z 1 0.001(4) 0.0384(13)
C6a x 1 0.007(2) 0.0009(8)
C6a y 1 0.0051(9) 0.01178(14)
C6a z 1 -0.002(4) 0.0368(14)
N1a x 1 0.0040(13) 0.0063(6)
N1a y 1 0.0049(9) 0.01152(11)
N1a z 1 0.001(3) 0.0162(10)
C7a x 1 0.0026(13) 0.0040(6)
C7a y 1 0.0041(9) 0.01129(11)
C7a z 1 -0.003(3) -0.0126(10)
C8a x 1 0.0009(14) 0.0032(7)
C8a y 1 0.0043(9) 0.01135(10)
C8a z 1 0.001(3) -0.0071(10)
C9a x 1 -0.0006(18) 0.0000(7)
C9a y 1 0.0033(9) 0.01109(13)
C9a z 1 -0.005(4) -0.0403(12)
C10a x 1 -0.0024(19) -0.0009(8)
C10a y 1 0.0034(9) 0.01112(13)
C10a z 1 -0.001(4) -0.0374(13)
C11a x 1 -0.0025(19) 0.0014(8)
C11a y 1 0.0045(9) 0.01144(10)
C11a z 1 0.007(3) 0.0001(13)
C12a x 1 -0.001(2) 0.0047(8)
C12a y 1 0.0054(9) 0.01171(13)
C12a z 1 0.013(4) 0.0343(13)
C13a x 1 0.0008(17) 0.0055(7)
C13a y 1 0.0053(9) 0.01165(13)
C13a z 1 0.009(4) 0.0297(12)
N2a x 1 -0.004(2) 0.0004(10)
N2a y 1 0.0045(9) 0.01147(11)
N2a z 1 0.011(4) 0.0021(15)
O1a x 1 -0.004(3) 0.0025(10)
O1a y 1 0.0055(9) 0.01175(14)
O1a z 1 0.019(5) 0.0360(17)
O2a x 1 -0.006(2) -0.0025(10)
O2a y 1 0.0037(9) 0.01123(11)
O2a z 1 0.006(4) -0.0285(16)
H2a x 1 0.010(3) 0.0172(9)
H2a y 1 0.0036(10) 0.01080(18)
H2a z 1 -0.020(5) -0.0459(15)
H3a x 1 0.008(3) 0.0174(8)
H3a y 1 0.0038(10) 0.01083(17)
H3a z 1 -0.014(5) -0.0426(13)
H5a x 1 0.004(3) -0.0031(8)
H5a y 1 0.0056(10) 0.0120(2)
H5a z 1 0.006(6) 0.0604(14)
H6a x 1 0.007(3) -0.0034(9)
H6a y 1 0.0054(10) 0.01202(19)
H6a z 1 0.001(6) 0.0573(16)
H7a x 1 0.0028(16) 0.0027(7)
H7a y 1 0.0034(9) 0.01106(13)
H7a z 1 -0.009(4) -0.0390(11)
H9a x 1 -0.001(2) -0.0016(7)
H9a y 1 0.0026(10) 0.01087(17)
H9a z 1 -0.011(6) -0.0662(14)
H10a x 1 -0.003(2) -0.0032(9)
H10a y 1 0.0028(9) 0.01094(16)
H10a z 1 -0.005(5) -0.0610(15)
H12a x 1 -0.001(2) 0.0063(8)
H12a y 1 0.0061(10) 0.01192(18)
H12a z 1 0.019(6) 0.0603(16)
H13a x 1 0.0019(19) 0.0078(7)
H13a y 1 0.0059(9) 0.01184(16)
H13a z 1 0.013(5) 0.0530(13)
Br1b x 1 -0.036(2) 0.0237(14)
Br1b y 1 0.0031(6) -0.01707(11)
Br1b z 1 -0.021(4) 0.003(3)
C1b x 1 -0.030(2) 0.0192(12)
C1b y 1 0.0029(6) -0.01699(11)
C1b z 1 -0.019(4) 0.005(2)
C2b x 1 -0.027(2) 0.0132(11)
C2b y 1 0.0052(7) -0.01851(16)
C2b z 1 -0.016(4) -0.021(2)
C3b x 1 -0.023(2) 0.0099(10)
C3b y 1 0.0050(7) -0.01845(16)
C3b z 1 -0.014(4) -0.0186(18)
C4b x 1 -0.0208(16) 0.0128(9)
C4b y 1 0.0026(6) -0.01682(11)
C4b z 1 -0.016(3) 0.0100(16)
C5b x 1 -0.024(2) 0.0189(10)
C5b y 1 0.0004(7) -0.01529(18)
C5b z 1 -0.019(5) 0.0362(18)
C6b x 1 -0.028(2) 0.0222(11)
C6b y 1 0.0005(7) -0.01534(18)
C6b z 1 -0.021(5) 0.035(2)
N1b x 1 -0.0162(16) 0.0101(9)
N1b y 1 0.0021(6) -0.01650(12)
N1b z 1 -0.015(3) 0.0164(15)
C7b x 1 -0.0137(16) 0.0103(9)
C7b y 1 0.0040(6) -0.01759(12)
C7b z 1 -0.012(3) -0.0032(15)
C8b x 1 -0.0090(16) 0.0075(9)
C8b y 1 0.0036(6) -0.01732(11)
C8b z 1 -0.010(3) 0.0023(16)
C9b x 1 -0.007(2) 0.0083(10)
C9b y 1 0.0057(7) -0.01854(16)
C9b z 1 -0.007(5) -0.0200(18)
C10b x 1 -0.002(2) 0.0059(11)
C10b y 1 0.0055(7) -0.01838(15)
C10b z 1 -0.006(5) -0.016(2)
C11b x 1 0.000(2) 0.0026(12)
C11b y 1 0.0030(6) -0.01694(11)
C11b z 1 -0.008(4) 0.010(2)
C12b x 1 -0.002(2) 0.0017(11)
C12b y 1 0.0008(7) -0.01568(17)
C12b z 1 -0.011(5) 0.033(2)
C13b x 1 -0.0069(19) 0.0043(10)
C13b y 1 0.0011(7) -0.01591(15)
C13b z 1 -0.012(4) 0.0285(18)
N2b x 1 0.005(2) 0.0001(13)
N2b y 1 0.0028(6) -0.01681(11)
N2b z 1 -0.006(4) 0.013(2)
O1b x 1 0.007(3) -0.0028(14)
O1b y 1 0.0005(7) -0.01551(18)
O1b z 1 -0.008(6) 0.037(3)
O2b x 1 0.007(3) 0.0010(14)
O2b y 1 0.0048(6) -0.01794(13)
O2b z 1 -0.003(5) -0.007(3)
H2b x 1 -0.028(3) 0.0112(12)
H2b y 1 0.0069(7) -0.0196(2)
H2b z 1 -0.015(6) -0.041(2)
H3b x 1 -0.021(3) 0.0056(10)
H3b y 1 0.0066(7) -0.0195(2)
H3b z 1 -0.012(6) -0.0371(18)
H5b x 1 -0.023(3) 0.0209(10)
H5b y 1 -0.0013(8) -0.0142(3)
H5b z 1 -0.021(7) 0.056(2)
H6b x 1 -0.030(3) 0.0265(12)
H6b y 1 -0.0011(7) -0.0143(3)
H6b z 1 -0.023(7) 0.053(2)
H7b x 1 -0.0150(19) 0.0122(9)
H7b y 1 0.0057(7) -0.01862(17)
H7b z 1 -0.011(4) -0.0223(16)
H9b x 1 -0.008(2) 0.0106(10)
H9b y 1 0.0074(7) -0.0195(2)
H9b z 1 -0.006(6) -0.0385(19)
H10b x 1 0.000(2) 0.0065(12)
H10b y 1 0.0070(7) -0.0193(2)
H10b z 1 -0.004(6) -0.032(2)
H12b x 1 -0.001(3) -0.0006(12)
H12b y 1 -0.0010(7) -0.0147(2)
H12b z 1 -0.012(7) 0.052(2)
H13b x 1 -0.009(2) 0.0037(10)
H13b y 1 -0.0004(7) -0.0150(2)
H13b z 1 -0.014(6) 0.0441(18)

loop_
_atom_site_Fourier_wave_vector_seq_id
_atom_site_Fourier_wave_vector_x
_atom_site_Fourier_wave_vector_y
_atom_site_Fourier_wave_vector_z
1 0.06980 0.00000 -0.26580

loop_
_atom_site_occ_special_func_atom_site_label
_atom_site_occ_special_func_crenel_c
_atom_site_occ_special_func_crenel_w
Br1a 0.75 0.5
C1a 0.75 0.5
C2a 0.75 0.5
C3a 0.75 0.5
C4a 0.75 0.5
C5a 0.75 0.5
C6a 0.75 0.5
N1a 0.75 0.5
C7a 0.75 0.5
C8a 0.75 0.5
C9a 0.75 0.5
C10a 0.75 0.5
C11a 0.75 0.5
C12a 0.75 0.5
C13a 0.75 0.5
N2a 0.75 0.5
O1a 0.75 0.5
O2a 0.75 0.5
H2a 0.75 0.5
H3a 0.75 0.5
H5a 0.75 0.5
H6a 0.75 0.5
H7a 0.75 0.5
H9a 0.75 0.5
H10a 0.75 0.5
H12a 0.75 0.5
H13a 0.75 0.5
Br1b 0.25 0.5
C1b 0.25 0.5
C2b 0.25 0.5
C3b 0.25 0.5
C4b 0.25 0.5
C5b 0.25 0.5
C6b 0.25 0.5
N1b 0.25 0.5
C7b 0.25 0.5
C8b 0.25 0.5
C9b 0.25 0.5
C10b 0.25 0.5
C11b 0.25 0.5
C12b 0.25 0.5
C13b 0.25 0.5
N2b 0.25 0.5
O1b 0.25 0.5
O2b 0.25 0.5
H2b 0.25 0.5
H3b 0.25 0.5
H5b 0.25 0.5
H6b 0.25 0.5
H7b 0.25 0.5
H9b 0.25 0.5
H10b 0.25 0.5
H12b 0.25 0.5
H13b 0.25 0.5

loop_
_atom_type_symbol
_atom_type_scat_dispersion_real
_atom_type_scat_dispersion_imag
_atom_type_scat_source
C 0.003 0.002 'International Tables Vol C tables 4.2.6.8 and 6.1.1.1'
H 0.000 0.000 'International Tables Vol C tables 4.2.6.8 and 6.1.1.1'
Br -0.290 2.460 'International Tables Vol C tables 4.2.6.8 and 6.1.1.1'
N 0.006 0.003 'International Tables Vol C tables 4.2.6.8 and 6.1.1.1'
O 0.011 0.006 'International Tables Vol C tables 4.2.6.8 and 6.1.1.1'

loop_
_cell_wave_vector_seq_id
_cell_wave_vector_x
_cell_wave_vector_y
_cell_wave_vector_z
1 0.06980 0.00000 -0.26580

loop_
_geom_angle_atom_site_label_1
_geom_angle_atom_site_label_2
_geom_angle_atom_site_label_3
_geom_angle_site_ssg_symmetry_1
_geom_angle_site_ssg_symmetry_3
_geom_angle_av
_geom_angle_min
_geom_angle_max
_geom_angle_publ_flag
C1a Br1a C2a . . 24.3(5) 24.2(4) 24.9(7) yes
C1a Br1a C6a . . 25.7(5) 25.5(4) 26.1(7) yes
C2a Br1a C6a . . 50.0(4) 49.7(3) 51.0(5) yes
Br1a C1a C2a . . 120.7(10) 119.9(14) 121.0(7) yes
Br1a C1a C3a . . 151.0(9) 150.3(13) 151.2(6) yes
Br1a C1a C4a . . 179.2(9) 179.2(13) 179.2(6) yes
Br1a C1a C5a . . 149.4(9) 148.9(13) 149.6(6) yes
Br1a C1a C6a . . 118.1(9) 117.8(12) 118.2(6) yes
C2a C1a C3a . . 30.2(6) 30.1(8) 30.4(9) yes
C2a C1a C4a . . 60.0(7) 59.8(4) 60.9(10) yes
C2a C1a C5a . . 89.9(7) 89.5(4) 91.1(11) yes
C2a C1a C6a . . 121.2(9) 120.8(5) 122.2(13) yes
C3a C1a C4a . . 29.8(4) 29.6(3) 30.4(5) yes
C3a C1a C5a . . 59.7(4) 59.3(3) 60.7(6) yes
C3a C1a C6a . . 91.0(6) 90.6(4) 91.8(9) yes
C4a C1a C5a . . 29.8(3) 29.7(3) 30.3(4) yes
C4a C1a C6a . . 61.2(5) 61.0(4) 61.5(7) yes
C5a C1a C6a . . 31.3(5) 31.1(6) 31.4(6) yes
Br1a C2a C1a . . 34.9(5) 34.8(7) 35.2(7) yes
Br1a C2a C3a . . 155.4(11) 154.9(15) 155.6(8) yes
Br1a C2a C4a . . 125.6(7) 124.6(10) 126.0(5) yes
Br1a C2a C5a . . 95.3(6) 94.5(8) 95.7(4) yes
Br1a C2a C6a . . 64.6(5) 64.3(6) 64.7(3) yes
C1a C2a C3a . . 120.5(12) 119.7(17) 120.7(9) yes
C1a C2a C4a . . 90.7(9) 89.4(13) 91.1(6) yes
C1a C2a C5a . . 60.4(7) 59.3(10) 60.8(5) yes
C1a C2a C6a . . 29.7(6) 29.3(9) 29.9(4) yes
C3a C2a C4a . . 29.8(7) 29.6(5) 30.3(10) yes
C3a C2a C5a . . 60.1(8) 59.9(5) 60.4(10) yes
C3a C2a C6a . . 90.8(9) 90.4(13) 91.0(12) yes
C4a C2a C5a . . 30.3(4) 30.1(5) 30.4(5) yes
C4a C2a C6a . . 61.0(5) 60.1(6) 61.2(4) yes
C5a C2a C6a . . 30.7(3) 30.1(4) 30.9(2) yes
C1a C3a C2a . . 29.3(6) 29.1(5) 29.9(8) yes
C1a C3a C4a . . 90.6(8) 89.8(10) 91.0(5) yes
C1a C3a C5a . . 59.9(5) 59.6(6) 60.1(3) yes
C1a C3a C6a . . 29.8(4) 29.7(5) 30.0(5) yes
C1a C3a N1a . . 117.3(7) 116.2(9) 117.7(5) yes
C1a C3a C7a . . 141.3(7) 140.5(9) 141.6(4) yes
C2a C3a C4a . . 119.9(12) 119.6(15) 120.1(8) yes
C2a C3a C5a . . 89.2(9) 89.0(12) 89.6(13) yes
C2a C3a C6a . . 59.1(8) 58.8(5) 59.9(11) yes
C2a C3a N1a . . 146.6(11) 146.1(15) 146.8(7) yes
C2a C3a C7a . . 168.9(12) 168.7(15) 169.0(7) yes
C4a C3a C5a . . 30.7(6) 30.1(8) 30.9(4) yes
C4a C3a C6a . . 60.9(7) 59.8(9) 61.3(4) yes
C4a C3a N1a . . 26.7(5) 26.5(7) 26.7(8) yes
C4a C3a C7a . . 51.5(6) 51.4(4) 51.7(8) yes
C5a C3a C6a . . 30.1(3) 29.7(5) 30.3(2) yes
C5a C3a N1a . . 57.4(4) 56.5(6) 57.6(3) yes
C5a C3a C7a . . 82.0(5) 81.4(7) 82.1(3) yes
C6a C3a N1a . . 87.5(5) 86.3(7) 88.0(4) yes
C6a C3a C7a . . 111.9(5) 110.9(7) 112.2(4) yes
N1a C3a C7a . . 25.3(3) 25.2(3) 25.7(4) yes
C1a C4a C2a . . 29.3(4) 29.1(3) 29.7(5) yes
C1a C4a C3a . . 59.5(5) 59.4(4) 59.8(7) yes
C1a C4a C5a . . 59.1(6) 58.8(4) 59.9(7) yes
C1a C4a C6a . . 29.9(4) 29.7(3) 30.5(5) yes
C1a C4a N1a . . 172.8(9) 172.7(11) 172.9(7) yes
C1a C4a C7a . . 158.6(8) 158.2(10) 158.8(6) yes
C2a C4a C3a . . 30.3(5) 30.1(7) 30.3(6) yes
C2a C4a C5a . . 88.3(7) 87.9(5) 89.6(9) yes
C2a C4a C6a . . 59.2(5) 58.8(3) 60.2(6) yes
C2a C4a N1a . . 157.9(9) 157.6(12) 158.0(7) yes
C2a C4a C7a . . 130.5(7) 129.6(10) 130.8(6) yes
C3a C4a C5a . . 118.6(9) 118.2(6) 119.7(13) yes
C3a C4a C6a . . 89.4(7) 89.1(4) 90.3(10) yes
C3a C4a N1a . . 127.6(10) 127.4(13) 127.7(8) yes
C3a C4a C7a . . 100.6(8) 99.9(11) 100.9(6) yes
C5a C4a C6a . . 29.2(6) 29.1(8) 29.4(9) yes
C5a C4a N1a . . 113.8(10) 112.8(14) 114.1(8) yes
C5a C4a C7a . . 139.9(9) 139.5(12) 140.0(7) yes
C6a C4a N1a . . 143.0(9) 142.2(12) 143.2(7) yes
C6a C4a C7a . . 166.9(8) 166.6(10) 166.9(5) yes
N1a C4a C7a . . 28.1(6) 27.9(5) 28.7(8) yes
C1a C5a C2a . . 29.7(4) 29.5(5) 29.8(5) yes
C1a C5a C3a . . 60.4(5) 59.6(7) 60.7(3) yes
C1a C5a C4a . . 91.1(8) 89.8(11) 91.5(6) yes
C1a C5a C6a . . 30.9(6) 30.8(5) 31.4(8) yes
C1a C5a N1a . . 124.8(7) 123.8(10) 125.2(5) yes
C2a C5a C3a . . 30.7(3) 30.0(4) 30.9(2) yes
C2a C5a C4a . . 61.4(7) 60.3(9) 61.8(5) yes
C2a C5a C6a . . 60.7(7) 60.5(5) 61.0(9) yes
C2a C5a N1a . . 95.1(6) 94.3(8) 95.4(4) yes
C3a C5a C4a . . 30.7(5) 30.2(7) 30.9(4) yes
C3a C5a C6a . . 91.4(8) 91.0(11) 91.5(11) yes
C3a C5a N1a . . 64.4(5) 64.1(6) 64.5(3) yes
C4a C5a C6a . . 122.0(12) 121.2(17) 122.3(8) yes
C4a C5a N1a . . 33.7(6) 33.7(8) 34.0(8) yes
C6a C5a N1a . . 155.8(12) 155.2(17) 155.9(8) yes
Br1a C6a C1a . . 36.2(5) 36.1(6) 36.4(6) yes
Br1a C6a C2a . . 65.4(5) 64.6(7) 65.6(3) yes
Br1a C6a C3a . . 95.5(6) 94.2(8) 95.9(4) yes
Br1a C6a C4a . . 125.2(7) 124.2(10) 125.6(5) yes
Br1a C6a C5a . . 154.0(11) 153.6(15) 154.2(7) yes
C1a C6a C2a . . 29.1(6) 28.5(8) 29.3(3) yes
C1a C6a C3a . . 59.2(7) 58.2(10) 59.6(4) yes
C1a C6a C4a . . 89.0(8) 88.1(12) 89.3(5) yes
C1a C6a C5a . . 117.7(12) 117.4(16) 117.9(7) yes
C2a C6a C3a . . 30.1(3) 29.7(5) 30.3(2) yes
C2a C6a C4a . . 59.8(5) 59.6(6) 60.0(3) yes
C2a C6a C5a . . 88.6(8) 88.5(11) 89.0(11) yes
C3a C6a C4a . . 29.7(4) 29.6(5) 29.9(5) yes
C3a C6a C5a . . 58.5(7) 58.3(5) 59.3(9) yes
C4a C6a C5a . . 28.8(6) 28.6(5) 29.4(8) yes
C3a N1a C4a . . 25.7(5) 25.6(5) 26.0(7) yes
C3a N1a C5a . . 58.2(4) 57.8(3) 59.2(6) yes
C3a N1a C7a . . 94.6(8) 93.4(10) 95.1(6) yes
C3a N1a C8a . . 126.2(6) 125.3(8) 126.6(5) yes
C3a N1a C13a . . 153.7(6) 153.4(8) 153.9(4) yes
C4a N1a C5a . . 32.5(6) 32.3(5) 33.2(8) yes
C4a N1a C7a . . 119.3(11) 118.3(15) 119.6(9) yes
C4a N1a C8a . . 151.2(10) 150.6(13) 151.4(8) yes
C4a N1a C13a . . 179.2(10) 179.1(12) 179.2(7) yes
C5a N1a C7a . . 149.1(11) 148.8(15) 149.2(8) yes
C5a N1a C8a . . 170.2(9) 170.0(12) 170.3(6) yes
C5a N1a C13a . . 148.1(6) 147.4(8) 148.3(5) yes
C7a N1a C8a . . 31.9(6) 31.8(5) 32.3(9) yes
C7a N1a C13a . . 60.4(7) 60.1(5) 61.4(10) yes
C8a N1a C13a . . 28.5(4) 28.3(3) 29.1(5) yes
C3a C7a C4a . . 27.9(4) 27.7(3) 28.5(5) yes
C3a C7a N1a . . 60.0(6) 59.7(5) 61.0(8) yes
C3a C7a C8a . . 173.0(10) 172.8(12) 173.0(7) yes
C3a C7a C9a . . 148.6(6) 147.9(8) 148.8(5) yes
C3a C7a C13a . . 152.5(7) 152.1(10) 152.6(5) yes
C4a C7a N1a . . 32.7(6) 32.6(5) 33.0(7) yes
C4a C7a C8a . . 154.0(9) 153.4(12) 154.2(8) yes
C4a C7a C9a . . 176.2(8) 176.1(10) 176.2(6) yes
C4a C7a C13a . . 126.4(7) 125.4(9) 126.7(5) yes
N1a C7a C8a . . 121.3(11) 120.4(15) 121.6(9) yes
N1a C7a C9a . . 151.1(10) 150.8(13) 151.2(7) yes
N1a C7a C13a . . 93.7(8) 92.4(12) 94.1(6) yes
C8a C7a C9a . . 29.8(6) 29.6(5) 30.5(8) yes
C8a C7a C13a . . 27.6(6) 27.5(5) 28.0(8) yes
C9a C7a C13a . . 57.4(5) 57.1(4) 58.4(7) yes
N1a C8a C7a . . 26.7(5) 26.5(5) 27.3(7) yes
N1a C8a C9a . . 144.7(9) 144.4(12) 144.8(7) yes
N1a C8a C10a . . 174.3(8) 174.2(10) 174.3(6) yes
N1a C8a C11a . . 155.5(7) 155.0(9) 155.7(6) yes
N1a C8a C12a . . 125.6(7) 124.7(9) 125.9(5) yes
N1a C8a C13a . . 95.8(7) 95.1(10) 96.1(6) yes
C7a C8a C9a . . 118.0(11) 117.1(14) 118.3(9) yes
C7a C8a C10a . . 147.6(10) 146.9(13) 147.8(8) yes
C7a C8a C11a . . 177.8(10) 177.7(13) 177.8(8) yes
C7a C8a C12a . . 152.3(10) 152.0(13) 152.5(8) yes
C7a C8a C13a . . 122.6(10) 122.3(12) 122.7(8) yes
C9a C8a C10a . . 29.6(6) 29.6(5) 29.8(9) yes
C9a C8a C11a . . 59.8(7) 59.5(5) 60.6(10) yes
C9a C8a C12a . . 89.6(8) 89.2(5) 90.9(11) yes
C9a C8a C13a . . 119.4(9) 119.1(6) 120.5(14) yes
C10a C8a C11a . . 30.2(5) 29.9(4) 30.8(7) yes
C10a C8a C12a . . 60.0(5) 59.7(4) 61.1(7) yes
C10a C8a C13a . . 89.8(7) 89.5(5) 90.7(10) yes
C11a C8a C12a . . 29.9(5) 29.7(4) 30.3(6) yes
C11a C8a C13a . . 59.7(6) 59.6(4) 59.9(8) yes
C12a C8a C13a . . 29.8(5) 29.6(7) 29.8(4) yes
C7a C9a C8a . . 32.2(5) 32.1(4) 32.5(7) yes
C7a C9a C10a . . 153.5(11) 153.0(16) 153.7(9) yes
C7a C9a C11a . . 122.7(8) 121.7(11) 123.0(6) yes
C7a C9a C12a . . 93.1(6) 92.3(8) 93.4(4) yes
C7a C9a C13a . . 62.4(5) 62.2(6) 62.5(3) yes
C8a C9a C10a . . 121.4(13) 120.5(18) 121.6(10) yes
C8a C9a C11a . . 90.5(9) 89.2(13) 90.9(7) yes
C8a C9a C12a . . 60.9(7) 59.8(10) 61.3(5) yes
C8a C9a C13a . . 30.3(6) 29.8(9) 30.4(4) yes
C10a C9a C11a . . 30.9(8) 30.7(6) 31.3(12) yes
C10a C9a C12a . . 60.5(9) 60.3(6) 60.7(11) yes
C10a C9a C13a . . 91.1(10) 90.7(15) 91.2(12) yes
C11a C9a C12a . . 29.6(4) 29.4(6) 29.7(5) yes
C11a C9a C13a . . 60.2(5) 59.4(7) 60.5(4) yes
C12a C9a C13a . . 30.6(3) 30.0(5) 30.8(2) yes
C8a C10a C9a . . 29.0(7) 28.8(6) 29.7(8) yes
C8a C10a C11a . . 89.0(8) 88.2(11) 89.3(6) yes
C8a C10a C12a . . 60.4(5) 60.2(6) 60.6(4) yes
C8a C10a C13a . . 29.6(4) 29.6(3) 29.8(5) yes
C8a C10a N2a . . 121.6(8) 120.6(11) 122.0(6) yes
C8a C10a O2a . . 148.4(8) 147.7(12) 148.6(6) yes
C9a C10a C11a . . 118.1(13) 117.8(16) 118.2(9) yes
C9a C10a C12a . . 89.5(10) 89.4(12) 89.9(14) yes
C9a C10a C13a . . 58.7(8) 58.4(6) 59.5(12) yes
C9a C10a N2a . . 150.6(12) 150.2(18) 150.8(9) yes
C9a C10a O2a . . 177.4(13) 177.4(18) 177.5(9) yes
C11a C10a C12a . . 28.6(6) 28.0(9) 28.8(4) yes
C11a C10a C13a . . 59.4(7) 58.4(10) 59.8(5) yes
C11a C10a N2a . . 32.6(6) 32.3(8) 32.6(8) yes
C11a C10a O2a . . 59.4(7) 59.3(5) 59.6(9) yes
C12a C10a C13a . . 30.8(4) 30.4(5) 31.0(2) yes
C12a C10a N2a . . 61.2(5) 60.3(7) 61.4(4) yes
C12a C10a O2a . . 88.0(6) 87.5(8) 88.1(5) yes
C13a C10a N2a . . 92.0(6) 90.7(9) 92.4(5) yes
C13a C10a O2a . . 118.8(7) 117.9(10) 119.1(5) yes
N2a C10a O2a . . 26.8(5) 26.6(4) 27.2(7) yes
C8a C11a C9a . . 29.8(4) 29.6(3) 30.2(5) yes
C8a C11a C10a . . 60.8(5) 60.7(4) 61.1(7) yes
C8a C11a C12a . . 61.8(6) 61.5(5) 62.6(8) yes
C8a C11a C13a . . 29.7(4) 29.5(3) 30.3(5) yes
C8a C11a N2a . . 177.6(12) 177.6(16) 177.6(10) yes
C8a C11a O1a . . 153.3(9) 152.9(11) 153.5(7) yes
C8a C11a O2a . . 150.3(9) 149.6(12) 150.5(7) yes
C9a C11a C10a . . 31.1(5) 30.8(7) 31.1(4) yes
C9a C11a C12a . . 91.5(7) 91.1(5) 92.8(10) yes
C9a C11a C13a . . 59.5(5) 59.1(4) 60.5(7) yes
C9a C11a N2a . . 147.8(12) 147.4(16) 148.0(10) yes
C9a C11a O1a . . 176.9(9) 176.9(11) 176.9(7) yes
C9a C11a O2a . . 120.5(9) 119.5(12) 120.9(7) yes
C10a C11a C12a . . 122.6(10) 122.2(6) 123.6(14) yes
C10a C11a C13a . . 90.5(7) 90.2(5) 91.3(10) yes
C10a C11a N2a . . 116.8(13) 116.5(15) 116.9(10) yes
C10a C11a O1a . . 145.9(10) 145.8(13) 146.1(14) yes
C10a C11a O2a . . 89.4(9) 88.6(13) 89.8(7) yes
C12a C11a C13a . . 32.1(6) 32.0(9) 32.3(9) yes
C12a C11a N2a . . 120.6(14) 119.8(19) 120.9(11) yes
C12a C11a O1a . . 91.5(10) 90.3(14) 91.9(8) yes
C12a C11a O2a . . 148.0(11) 147.7(16) 148.0(14) yes
C13a C11a N2a . . 152.7(13) 152.1(17) 152.9(10) yes
C13a C11a O1a . . 123.6(9) 122.6(12) 124.0(7) yes
C13a C11a O2a . . 180 180 180 yes
N2a C11a O1a . . 29.1(9) 28.9(6) 29.5(12) yes
N2a C11a O2a . . 27.3(9) 27.2(6) 27.9(12) yes
O1a C11a O2a . . 56.4(6) 56.1(4) 57.5(8) yes
C8a C12a C9a . . 29.5(4) 29.2(5) 29.5(5) yes
C8a C12a C10a . . 59.5(5) 58.7(7) 59.8(4) yes
C8a C12a C11a . . 88.3(9) 87.1(12) 88.7(7) yes
C8a C12a C13a . . 28.6(6) 28.4(5) 29.0(8) yes
C8a C12a N2a . . 119.0(8) 118.0(11) 119.4(6) yes
C8a C12a O1a . . 146.3(8) 145.8(12) 146.4(6) yes
C9a C12a C10a . . 30.0(3) 29.4(5) 30.3(2) yes
C9a C12a C11a . . 58.9(7) 57.8(10) 59.2(6) yes
C9a C12a C13a . . 58.1(8) 58.0(6) 58.3(9) yes
C9a C12a N2a . . 89.6(6) 88.7(9) 89.9(5) yes
C9a C12a O1a . . 116.8(7) 116.5(8) 116.9(5) yes
C10a C12a C11a . . 28.8(6) 28.4(8) 29.0(5) yes
C10a C12a C13a . . 88.1(9) 87.6(13) 88.2(7) yes
C10a C12a N2a . . 59.5(5) 59.3(6) 59.7(4) yes
C10a C12a O1a . . 86.7(6) 86.6(7) 87.1(8) yes
C11a C12a C13a . . 116.9(13) 116.0(19) 117.2(10) yes
C11a C12a N2a . . 30.7(7) 30.7(9) 30.9(9) yes
C11a C12a O1a . . 57.9(7) 57.7(5) 58.7(10) yes
C13a C12a N2a . . 147.6(13) 146.9(18) 147.9(9) yes
C13a C12a O1a . . 174.9(13) 174.7(18) 174.9(9) yes
N2a C12a O1a . . 27.2(5) 27.0(4) 27.8(7) yes
N1a C13a C7a . . 25.9(3) 25.7(3) 26.2(4) yes
N1a C13a C8a . . 55.7(5) 55.6(4) 55.9(7) yes
N1a C13a C9a . . 86.0(5) 85.5(7) 86.2(4) yes
N1a C13a C10a . . 116.3(6) 115.3(8) 116.6(4) yes
N1a C13a C11a . . 146.3(7) 145.6(10) 146.6(6) yes
N1a C13a C12a . . 177.3(12) 177.2(16) 177.3(9) yes
C7a C13a C8a . . 29.8(5) 29.6(6) 29.9(4) yes
C7a C13a C9a . . 60.1(5) 59.3(6) 60.4(3) yes
C7a C13a C10a . . 90.4(6) 89.1(8) 90.8(4) yes
C7a C13a C11a . . 120.4(7) 119.4(10) 120.8(6) yes
C7a C13a C12a . . 151.5(11) 151.1(15) 151.6(8) yes
C8a C13a C9a . . 30.3(6) 29.7(8) 30.5(4) yes
C8a C13a C10a . . 60.6(7) 59.5(10) 60.9(5) yes
C8a C13a C11a . . 90.6(9) 89.8(12) 90.9(6) yes
C8a C13a C12a . . 121.6(12) 121.4(14) 121.7(9) yes
C9a C13a C10a . . 30.2(3) 29.8(5) 30.4(2) yes
C9a C13a C11a . . 60.3(5) 60.1(6) 60.4(4) yes
C9a C13a C12a . . 91.3(8) 91.2(7) 91.8(11) yes
C10a C13a C11a . . 30.1(4) 30.0(4) 30.3(6) yes
C10a C13a C12a . . 61.1(7) 60.8(6) 62.0(10) yes
C11a C13a C12a . . 31.0(7) 30.8(6) 31.7(9) yes
C10a N2a C11a . . 30.6(8) 30.5(6) 31.1(10) yes
C10a N2a C12a . . 59.3(5) 58.9(4) 60.4(7) yes
C10a N2a O1a . . 146.5(10) 146.4(7) 146.8(14) yes
C10a N2a O2a . . 88.1(10) 86.9(14) 88.5(8) yes
C11a N2a C12a . . 28.7(8) 28.5(7) 29.3(11) yes
C11a N2a O1a . . 115.9(14) 115.6(17) 116.0(10) yes
C11a N2a O2a . . 118.8(15) 118(2) 119.0(11) yes
C12a N2a O1a . . 87.2(9) 86.4(13) 87.5(7) yes
C12a N2a O2a . . 147.4(11) 147.2(16) 147.5(14) yes
O1a N2a O2a . . 125.4(11) 125.0(7) 126.4(16) yes
C11a O1a C12a . . 30.5(5) 30.4(4) 31.0(6) yes
C11a O1a N2a . . 35.1(6) 34.8(8) 35.1(7) yes
C11a O1a O2a . . 62.0(6) 61.2(9) 62.2(5) yes
C11a O1a C9b . . 109.9(12) 109.7(10) 110.0(12) yes
C12a O1a N2a . . 65.6(6) 65.4(5) 65.9(8) yes
C12a O1a O2a . . 92.5(7) 92.2(10) 92.6(9) yes
C12a O1a C9b . . 94.6(8) 91.8(7) 97.3(9) yes
N2a O1a O2a . . 26.9(7) 26.3(10) 27.1(4) yes
N2a O1a C9b . . 121(2) 117(3) 125(2) yes
O2a O1a C9b . . 122.0(18) 116.2(18) 127.5(17) yes
C10a O2a C11a . . 31.2(5) 31.0(4) 31.9(7) yes
C10a O2a N2a . . 65.1(7) 64.8(5) 66.0(9) yes
C10a O2a O1a . . 92.8(6) 92.7(4) 93.3(9) yes
C11a O2a N2a . . 33.9(6) 33.8(8) 34.1(8) yes
C11a O2a O1a . . 61.6(6) 61.3(8) 61.7(4) yes
N2a O2a O1a . . 27.7(8) 27.3(12) 27.9(5) yes
C2a H2a O2b . 4_6665 161(2) 138(4) 173(3) yes
O1a H2b C2b 3_5545 . 164(3) 163(3) 166(3) yes
O2a H2b C2b 2_6555 . 163(3) 154(4) 173(4) yes
O1a H6b C6b 2_5555 . 157(3) 145(4) 164(4) yes
O2a H6b C6b 3_4545 . 149(4) 147(4) 150(4) yes
C3a H3a Br1b . 1_6565 139.8(15) 139.2(17) 140.4(13) yes
C3a H3a Br1b . 4_6565 136.6(11) 130(2) 140.7(12) yes
C10a H10a Br1b . 3_6455 161(2) 161(2) 162(2) yes
C10a H10a Br1b . 2_6455 151(2) 142(3) 157.9(19) yes
C12a H12a Br1b . 3_5455 144(4) 144(4) 145(4) yes
C12a H12a Br1b . 2_5455 159(2) 144(4) 173(2) yes
Br1a H3b C3b 3_5445 . 138.8(13) 138.5(13) 139.0(13) yes
Br1a H3b C3b 3_5445 4_5555 159.7(7) 159.7(7) 159.7(7) yes
Br1a H5b C5b 3_4445 . 132(3) 131(3) 133(3) yes
Br1a H5b C5b 2_5455 . 145.0(15) 134(3) 148.7(11) yes
Br1a H10b C10b 1_5455 . 165(2) 162.0(18) 169(2) yes
Br1a H10b C10b 4_6465 . 151(2) 144(3) 157(3) yes
Br1a H12b C12b 1_4445 . 147(4) 146(4) 147(3) yes
Br1a H12b C12b 4_5455 . 162(3) 154(3) 176(4) yes

loop_
_geom_bond_atom_site_label_1
_geom_bond_atom_site_label_2
_geom_bond_site_ssg_symmetry_2
_geom_bond_distance_av
_geom_bond_distance_min
_geom_bond_distance_max
_geom_bond_publ_flag
Br1a C1a . 1.894(12) 1.894(11) 1.89(2) yes
Br1a C2a . 2.844(15) 2.841(8) 2.85(2) yes
Br1a C6a . 2.827(16) 2.822(9) 2.85(3) yes
Br1a O2a 1_5655 3.145(14) 3.08(2) 3.172(7) yes
C1a C2a . 1.364(19) 1.356(12) 1.38(3) yes
C1a C3a . 2.402(15) 2.399(8) 2.41(2) yes
C1a C4a . 2.787(14) 2.787(12) 2.79(2) yes
C1a C5a . 2.391(16) 2.385(10) 2.41(2) yes
C1a C6a . 1.39(2) 1.380(13) 1.42(3) yes
C2a C3a . 1.403(15) 1.403(13) 1.40(2) yes
C2a C4a . 2.414(17) 2.409(11) 2.44(2) yes
C2a C5a . 2.75(2) 2.732(14) 2.80(3) yes
C2a C6a . 2.40(2) 2.379(15) 2.45(3) yes
C3a C4a . 1.385(18) 1.377(13) 1.41(3) yes
C3a C5a . 2.38(2) 2.366(13) 2.44(3) yes
C3a C6a . 2.795(19) 2.780(12) 2.83(3) yes
C3a N1a . 2.530(16) 2.523(10) 2.56(2) yes
C3a C7a . 2.912(15) 2.910(10) 2.92(2) yes
C4a C5a . 1.387(18) 1.380(12) 1.41(3) yes
C4a C6a . 2.442(16) 2.438(9) 2.45(2) yes
C4a N1a . 1.434(15) 1.433(10) 1.44(2) yes
C4a C7a . 2.318(15) 2.316(10) 2.32(2) yes
C5a C6a . 1.404(14) 1.404(14) 1.40(2) yes
C5a N1a . 2.363(15) 2.360(8) 2.37(2) yes
N1a C7a . 1.251(17) 1.245(12) 1.27(2) yes
N1a C8a . 2.374(15) 2.372(9) 2.38(2) yes
N1a C13a . 2.859(14) 2.858(10) 2.86(2) yes
C7a C8a . 1.470(15) 1.470(11) 1.47(2) yes
C7a C9a . 2.437(16) 2.434(10) 2.44(2) yes
C7a C13a . 2.491(16) 2.484(11) 2.51(2) yes
C8a C9a . 1.372(19) 1.365(13) 1.39(3) yes
C8a C10a . 2.414(16) 2.410(10) 2.42(2) yes
C8a C11a . 2.764(14) 2.763(11) 2.77(2) yes
C8a C12a . 2.436(17) 2.430(12) 2.46(3) yes
C8a C13a . 1.370(19) 1.361(14) 1.40(3) yes
C9a C10a . 1.396(14) 1.396(11) 1.40(2) yes
C9a C11a . 2.388(18) 2.381(13) 2.41(3) yes
C9a C12a . 2.79(2) 2.771(16) 2.85(3) yes
C9a C13a . 2.37(2) 2.349(16) 2.42(3) yes
C9a O1b 3_6555 3.13(5) 3.10(5) 3.16(5) yes
C9a O2b 2_6555 3.24(3) 3.04(4) 3.32(4) yes
C10a C11a . 1.39(2) 1.379(18) 1.42(3) yes
C10a C12a . 2.43(2) 2.408(17) 2.48(4) yes
C10a C13a . 2.77(2) 2.758(14) 2.81(3) yes
C10a N2a . 2.432(18) 2.426(12) 2.45(3) yes
C10a O2a . 2.680(14) 2.680(10) 2.68(2) yes
C11a C12a . 1.38(2) 1.371(16) 1.40(3) yes
C11a C13a . 2.386(16) 2.383(10) 2.39(2) yes
C11a N2a . 1.467(14) 1.467(12) 1.47(2) yes
C11a O1a . 2.299(19) 2.293(13) 2.32(3) yes
C11a O2a . 2.307(17) 2.304(10) 2.31(2) yes
C12a C13a . 1.421(15) 1.421(11) 1.42(2) yes
C12a N2a . 2.472(17) 2.469(10) 2.48(3) yes
C12a O1a . 2.712(14) 2.711(13) 2.71(2) yes
N2a O1a . 1.24(3) 1.233(18) 1.27(4) yes
N2a O2a . 1.21(2) 1.202(16) 1.23(4) yes
O1a O2a . 2.18(3) 2.160(19) 2.23(4) yes
O1a C6b 2_5455 3.41(3) 3.06(4) 3.54(2) yes
O1a C9b . 2.88(4) 2.84(3) 2.93(4) yes
Br1b C1b . 1.894(10) 1.894(8) 1.897(15) yes
Br1b C2b . 2.843(16) 2.841(12) 2.85(2) yes
Br1b C6b . 2.825(17) 2.822(12) 2.84(2) yes
C1b C2b . 1.36(3) 1.356(19) 1.37(3) yes
C1b C3b . 2.401(16) 2.399(12) 2.41(2) yes
C1b C4b . 2.787(12) 2.787(9) 2.791(16) yes
C1b C5b . 2.389(18) 2.385(13) 2.40(2) yes
C1b C6b . 1.39(3) 1.380(19) 1.40(3) yes
C2b C3b . 1.404(13) 1.403(11) 1.406(17) yes
C2b C4b . 2.413(18) 2.409(14) 2.42(2) yes
C2b C5b . 2.74(3) 2.733(19) 2.77(3) yes
C2b C6b . 2.39(3) 2.38(2) 2.42(4) yes
C3b C4b . 1.38(2) 1.377(18) 1.39(3) yes
C3b C5b . 2.38(3) 2.37(2) 2.40(3) yes
C3b C6b . 2.79(3) 2.781(18) 2.81(3) yes
C3b N1b . 2.528(17) 2.523(13) 2.54(2) yes
C3b C7b . 2.911(14) 2.911(11) 2.914(18) yes
C4b C5b . 1.38(2) 1.380(18) 1.40(3) yes
C4b C6b . 2.440(17) 2.438(13) 2.45(2) yes
C4b N1b . 1.434(13) 1.434(10) 1.436(17) yes
C4b C7b . 2.317(14) 2.316(11) 2.320(18) yes
C5b C6b . 1.404(13) 1.404(11) 1.406(17) yes
C5b N1b . 2.362(15) 2.361(12) 2.37(2) yes
N1b C7b . 1.248(17) 1.245(13) 1.26(2) yes
N1b C8b . 2.373(13) 2.372(11) 2.376(18) yes
N1b C13b . 2.859(13) 2.858(10) 2.864(17) yes
C7b C8b . 1.470(13) 1.470(11) 1.472(17) yes
C7b C9b . 2.435(15) 2.434(11) 2.439(19) yes
C7b C13b . 2.489(16) 2.484(13) 2.50(2) yes
C8b C9b . 1.369(19) 1.365(15) 1.38(2) yes
C8b C10b . 2.412(15) 2.411(11) 2.416(19) yes
C8b C11b . 2.764(13) 2.764(10) 2.768(17) yes
C8b C12b . 2.435(17) 2.430(13) 2.45(2) yes
C8b C13b . 1.37(2) 1.361(16) 1.38(2) yes
C9b C10b . 1.396(13) 1.396(10) 1.398(17) yes
C9b C11b . 2.386(18) 2.381(14) 2.40(2) yes
C9b C12b . 2.78(2) 2.771(18) 2.81(3) yes
C9b C13b . 2.36(2) 2.350(18) 2.38(3) yes
C10b C11b . 1.38(2) 1.379(19) 1.40(3) yes
C10b C12b . 2.42(3) 2.408(19) 2.44(3) yes
C10b C13b . 2.76(2) 2.758(15) 2.78(3) yes
C10b N2b . 2.431(18) 2.426(14) 2.44(2) yes
C10b O2b . 2.681(12) 2.680(10) 2.685(17) yes
C11b C12b . 1.37(2) 1.371(18) 1.38(3) yes
C11b C13b . 2.384(15) 2.383(11) 2.39(2) yes
C11b N2b . 1.467(12) 1.467(10) 1.469(17) yes
C11b O1b . 2.297(19) 2.294(14) 2.31(2) yes
C11b O2b . 2.305(16) 2.304(12) 2.31(2) yes
C12b C13b . 1.421(13) 1.421(10) 1.423(17) yes
C12b N2b . 2.470(16) 2.469(12) 2.47(2) yes
C12b O1b . 2.712(13) 2.711(11) 2.715(17) yes
N2b O1b . 1.24(3) 1.23(2) 1.25(3) yes
N2b O2b . 1.21(2) 1.202(19) 1.21(3) yes
O1b O2b . 2.17(3) 2.16(2) 2.19(4) yes
C2a H2a . 0.97(2) 0.960(13) 0.99(3) yes
C2a O1b 1_6665 3.68(3) 3.67(3) 3.69(3) yes
C2a O2b 4_6665 3.54(2) 3.51(3) 3.549(19) yes
C6a H6a . 0.97(2) 0.960(11) 0.98(3) yes
C6a O1b 4_5655 3.42(2) 3.37(3) 3.48(3) yes
C6a O2b 1_5655 3.47(3) 3.46(3) 3.49(3) yes
H2a O2b 4_6665 2.62(2) 2.55(3) 2.72(4) yes
H6a O1b 4_5655 2.48(3) 2.41(4) 2.57(3) yes
H6a O2b 1_5655 2.61(4) 2.61(4) 2.62(4) yes
C2b O1a 3_5545 3.41(4) 3.38(4) 3.44(4) yes
C2b O2a 2_6555 3.59(3) 3.47(2) 3.90(4) yes
C2b H2b . 0.96(3) 0.960(18) 0.97(4) yes
C6b O1a 2_5555 3.41(3) 3.05(4) 3.54(2) yes
C6b O2a 3_4545 3.37(4) 3.33(4) 3.41(4) yes
C6b H6b . 0.96(3) 0.960(17) 0.97(4) yes
H2b O1a 3_5545 2.47(5) 2.44(5) 2.49(4) yes
H2b O2a 2_6555 2.66(3) 2.54(2) 3.00(5) yes
H6b O1a 2_5555 2.50(4) 2.20(5) 2.62(2) yes
H6b O2a 3_4545 2.50(5) 2.47(5) 2.53(5) yes
C3a H3a . 0.965(19) 0.960(10) 0.98(3) yes
C3a Br1b 1_6565 4.41(3) 4.30(3) 4.51(3) yes
C5a H5a . 0.97(2) 0.960(12) 0.99(3) yes
C5a Br1b . 4.25(3) 4.14(3) 4.38(3) yes
C10a H10a . 0.96(2) 0.960(13) 0.98(3) yes
C10a Br1b 3_6455 4.00(4) 3.95(4) 4.06(4) yes
C10a Br1b 2_6455 4.27(3) 4.12(2) 4.68(4) yes
C12a H12a . 0.97(2) 0.960(15) 0.99(4) yes
C12a Br1b 3_5455 4.47(4) 4.43(4) 4.51(4) yes
C12a Br1b 2_5455 4.72(3) 4.25(4) 4.89(2) yes
H3a Br1b 4_6565 3.25(2) 3.146(17) 3.45(3) yes
H5a Br1b . 3.48(3) 3.39(4) 3.60(3) yes
H5a Br1b 4_5555 3.26(2) 2.97(3) 3.37(2) yes
H10a Br1b 3_6455 3.07(4) 3.02(4) 3.12(4) yes
H10a Br1b 2_6455 3.41(3) 3.26(2) 3.76(4) yes
H12a Br1b 3_5455 3.65(4) 3.61(4) 3.68(4) yes
H12a Br1b 2_5455 3.82(3) 3.27(4) 4.01(3) yes
C3b Br1a 3_5445 4.26(4) 4.25(4) 4.26(4) yes
C3b Br1a 2_6455 4.02(3) 3.92(4) 4.21(4) yes
C3b H3b . 0.96(3) 0.960(15) 0.97(3) yes
C5b Br1a 3_4445 3.60(4) 3.60(4) 3.60(4) yes
C5b Br1a 2_5455 4.20(3) 4.12(4) 4.23(4) yes
C5b H5b . 0.96(3) 0.960(17) 0.97(3) yes
C10b Br1a 1_5455 4.43(3) 4.40(3) 4.48(3) yes
C10b Br1a 4_6465 4.19(2) 4.12(3) 4.27(3) yes
C12b H12b . 0.96(2) 0.960(17) 0.97(3) yes
H3b Br1a 3_5445 3.48(4) 3.48(4) 3.49(4) yes
H3b Br1a 2_6455 3.26(3) 3.16(4) 3.41(4) yes
H5b Br1a 3_4445 2.88(5) 2.87(5) 2.88(5) yes
H5b Br1a 2_5455 3.38(3) 3.29(5) 3.50(5) yes
H10b Br1a 1_5455 3.49(3) 3.47(3) 3.52(3) yes
H10b Br1a 4_6465 3.32(2) 3.22(3) 3.45(3) yes
H12b Br1a 1_4445 3.87(3) 3.85(4) 3.88(3) yes
H12b Br1a 4_5455 3.82(2) 3.72(3) 3.87(3) yes

loop_
_geom_torsion_atom_site_label_1
_geom_torsion_atom_site_label_2
_geom_torsion_atom_site_label_3
_geom_torsion_atom_site_label_4
_geom_torsion_av
_geom_torsion_min
_geom_torsion_max
_geom_torsion_publ_flag
N1a C7a C8a C9a 178.6(13) 178.6(16) 178.6(18) yes
C8a C7a N1a C4a 179.8(9) 179.8(10) 179.8(8) yes
C13a C8a C7a N1a -1.4(14) -1.4(14) -1.4(13) yes
C7a N1a C4a C5a 161.9(14) 161.9(17) 161.9(10) yes
